data_2105647
loop_
_publ_author_name
'G\"orbitz, Carl Henrik'

_publ_section_title
;
 What is the best crystal size for collection of X-ray data? Refinement of
 the structure of glycyl-<small>L</small>-serine based on data from a very
 large crystal
;
_journal_issue 6
_journal_name_full 'Acta Crystallographica Section B'
_journal_page_first 1090
_journal_page_last 1098
_journal_paper_doi 10.1107/S0108768199008721
_journal_volume 55
_journal_year 1999
_chemical_formula_sum 'C5 H10 N2 O4'
_chemical_formula_weight 162.15
_chemical_name_systematic
;
 Glycyl-L-serine
;
_space_group_IT_number 19
_symmetry_cell_setting orthorhombic
_symmetry_space_group_name_Hall 'P 2ac 2ab'
_symmetry_space_group_name_H-M 'P 21 21 21'
_audit_creation_method SHELXL-97
_cell_angle_alpha 90.00
_cell_angle_beta 90.00
_cell_angle_gamma 90.00
_cell_formula_units_Z 4
_cell_length_a 7.275(2)
_cell_length_b 9.097(3)
_cell_length_c 10.507(3)
_cell_measurement_reflns_used 8192
_cell_measurement_temperature 150(2)
_cell_measurement_theta_max 35
_cell_measurement_theta_min 2
_cell_volume 695.4(4)
_computing_cell_refinement 'SAINT (Siemens, 1995)'
_computing_data_collection 'SMART (Siemens, 1995)'
_computing_data_reduction 'SAINT (Siemens, 1995)'
_computing_molecular_graphics 'SHELXTL (Sheldrick, 1997)'
_computing_publication_material 'SHELXTL (Sheldrick, 1997)'
_computing_structure_refinement 'SHELXTL (Sheldrick, 1997)'
_computing_structure_solution 'SHELXTL (Sheldrick, 1997)'
_diffrn_ambient_temperature 150(2)
_diffrn_detector_area_resol_mean 8.3
_diffrn_measured_fraction_theta_full .993
_diffrn_measured_fraction_theta_max .993
_diffrn_measurement_device_type 'Siemens SMART CCD diffractometer'
_diffrn_measurement_method 'Sets of exposures each taken over 1.2\% \w rotation'
_diffrn_radiation_monochromator graphite
_diffrn_radiation_source 'fine-focus sealed tube'
_diffrn_radiation_type MoK\a
_diffrn_radiation_wavelength .71073
_diffrn_reflns_av_R_equivalents .0699
_diffrn_reflns_av_sigmaI/netI .0527
_diffrn_reflns_limit_h_max 16
_diffrn_reflns_limit_h_min -16
_diffrn_reflns_limit_k_max 20
_diffrn_reflns_limit_k_min -17
_diffrn_reflns_limit_l_max 24
_diffrn_reflns_limit_l_min -20
_diffrn_reflns_number 28444
_diffrn_reflns_theta_full 55.46
_diffrn_reflns_theta_max 55.46
_diffrn_reflns_theta_min 2.96
_diffrn_standards_decay_% None
_exptl_absorpt_coefficient_mu .134
_exptl_absorpt_correction_T_max .9004
_exptl_absorpt_correction_T_min .7570
_exptl_absorpt_correction_type empirical
_exptl_absorpt_process_details 'SADABS (Sheldrick, 1996)'
_exptl_crystal_colour Colourless
_exptl_crystal_density_diffrn 1.549
_exptl_crystal_density_method 'not measured'
_exptl_crystal_description 'Distorted bipyramid'
_exptl_crystal_F_000 344
_exptl_crystal_size_max 2.20
_exptl_crystal_size_mid 2.00
_exptl_crystal_size_min .80
_refine_diff_density_max .483
_refine_diff_density_min -.464
_refine_ls_extinction_coef .137(10)
_refine_ls_extinction_method SHELXL
_refine_ls_goodness_of_fit_ref 1.310
_refine_ls_hydrogen_treatment refall
_refine_ls_matrix_type full
_refine_ls_number_parameters 141
_refine_ls_number_reflns 8903
_refine_ls_number_restraints 0
_refine_ls_restrained_S_all 1.310
_refine_ls_R_factor_all .0870
_refine_ls_R_factor_gt .0618
_refine_ls_shift/su_max .004
_refine_ls_shift/su_mean .000
_refine_ls_structure_factor_coef Fsqd
_refine_ls_weighting_details 'calc w=1/[\s^2^(Fo^2^)+(0.0323P)^2^+0.1795P] where P=(Fo^2^+2Fc^2^)/3'
_refine_ls_weighting_scheme calc
_refine_ls_wR_factor_ref .1446
_reflns_number_gt 7186
_reflns_number_total 8903
_reflns_threshold_expression >2sigma(I)
_cod_data_source_file os0029.cif
_cod_data_source_block glyser-2a
_cod_depositor_comments
;
The following automatic conversions were performed:

'_symmetry_cell_setting' value 'Orthorhombic' changed to
'orthorhombic' according to
/home/saulius/struct/CIF-dictionaries/cif_core.dic dictionary named
'cif_core.dic' version 2.4.2 from
2011-04-26.

'_exptl_absorpt_correction_type' value 'Empirical'
changed to 'empirical' according to
/home/saulius/struct/CIF-dictionaries/cif_core.dic dictionary named
'cif_core.dic' version 2.4.2 from 2011-04-26.

Automatic conversion script
Id: cif_fix_values 1891 2012-01-12 08:04:46Z andrius 
;
_cod_original_sg_symbol_H-M P2~1~2~1~2~1~
_cod_database_code 2105647

loop_
_symmetry_equiv_pos_as_xyz
'x, y, z'
'-x+1/2, -y, z+1/2'
'-x, y+1/2, -z+1/2'
'x+1/2, -y+1/2, -z'

loop_
_atom_site_label
_atom_site_fract_x
_atom_site_fract_y
_atom_site_fract_z
_atom_site_U_iso_or_equiv
_atom_site_adp_type
_atom_site_calc_flag
_atom_site_occupancy
_atom_site_type_symbol
O1 .41588(9) .21353(7) .80983(6) .01255(9) Uani d 1 O
O2 .45837(11) .53825(8) .44771(6) .01609(11) Uani d 1 O
O3 .28692(12) .35999(9) .35845(6) .01901(13) Uani d 1 O
O4 .10397(10) .56309(8) .63260(6) .01594(10) Uani d 1 O
H5 .137(3) .591(3) .705(2) .029(5) Uiso d 1 H
N1 .66984(10) .32449(8) .97894(6) .01264(9) Uani d 1 N
H1 .781(3) .348(2) 1.007(2) .023(5) Uiso d 1 H
H2 .582(3) .364(2) 1.033(2) .022(5) Uiso d 1 H
H3 .648(3) .228(2) .9778(19) .016(4) Uiso d 1 H
N2 .44822(10) .40816(7) .67534(6) .01142(9) Uani d 1 N
H4 .498(3) .485(2) .663(2) .021(5) Uiso d 1 H
C1 .65607(12) .39048(10) .85079(8) .01411(11) Uani d 1 C
H11 .759(4) .365(3) .804(2) .033(6) Uiso d 1 H
H12 .643(3) .488(2) .855(2) .025(5) Uiso d 1 H
C2 .49275(10) .32981(8) .77772(7) .00965(9) Uani d 1 C
C3 .31169(11) .36011(8) .58323(7) .01077(9) Uani d 1 C
H31 .316(3) .252(2) .5774(19) .017(4) Uiso d 1 H
C4 .11779(12) .40665(10) .62420(8) .01451(11) Uani d 1 C
H41 .026(3) .371(2) .563(2) .028(5) Uiso d 1 H
H42 .083(3) .361(2) .7069(19) .019(4) Uiso d 1 H
C5 .35840(11) .42544(8) .45174(7) .01138(10) Uani d 1 C

loop_
_atom_site_aniso_label
_atom_site_aniso_U_11
_atom_site_aniso_U_22
_atom_site_aniso_U_33
_atom_site_aniso_U_12
_atom_site_aniso_U_13
_atom_site_aniso_U_23
O1 .0142(2) .01126(18) .01221(19) -.00136(16) -.00075(16) .00260(15)
O2 .0205(3) .0155(2) .0123(2) -.0067(2) .00109(19) .00071(17)
O3 .0276(3) .0198(3) .00968(19) -.0084(2) -.0034(2) .00016(18)
O4 .0172(2) .0181(2) .0126(2) .00506(19) -.00224(18) -.00117(18)
N1 .0136(2) .0136(2) .0107(2) .00222(18) -.00383(16) -.00076(17)
N2 .0130(2) .01063(19) .01063(19) -.00111(17) -.00281(16) .00209(15)
C1 .0131(3) .0174(3) .0118(2) -.0030(2) -.00262(19) .0021(2)
C2 .0094(2) .0106(2) .00897(19) .00064(17) .00000(16) .00030(16)
C3 .0133(2) .0100(2) .00890(19) -.00070(18) -.00151(18) .00087(16)
C4 .0121(2) .0180(3) .0134(2) -.0028(2) -.0006(2) .0006(2)
C5 .0138(2) .0114(2) .00896(19) -.00013(19) -.00029(18) .00058(17)

loop_
_atom_type_symbol
_atom_type_description
_atom_type_scat_dispersion_real
_atom_type_scat_dispersion_imag
_atom_type_scat_source
C C .0033 .0016 'International Tables Vol C Tables 4.2.6.8 and 6.1.1.4'
H H .0000 .0000 'International Tables Vol C Tables 4.2.6.8 and 6.1.1.4'
N N .0061 .0033 'International Tables Vol C Tables 4.2.6.8 and 6.1.1.4'
O O .0106 .0060 'International Tables Vol C Tables 4.2.6.8 and 6.1.1.4'

loop_
_geom_angle_atom_site_label_1
_geom_angle_atom_site_label_2
_geom_angle_atom_site_label_3
_geom_angle
_geom_angle_publ_flag
C4 O4 H5 109.5(17) ?
C1 N1 H1 105.8(14) ?
C1 N1 H2 110.5(13) ?
H1 N1 H2 109.0(19) ?
C1 N1 H3 112.1(13) ?
H1 N1 H3 113.7(19) ?
H2 N1 H3 105.8(19) ?
C2 N2 C3 122.92(7) yes
C2 N2 H4 119.1(16) ?
C3 N2 H4 118.0(16) ?
N1 C1 C2 111.47(7) yes
N1 C1 H11 109.1(15) ?
C2 C1 H11 106.0(15) ?
N1 C1 H12 111.3(14) ?
C2 C1 H12 107.9(15) ?
H11 C1 H12 111(2) ?
O1 C2 N2 124.45(7) ?
O1 C2 C1 121.61(7) ?
N2 C2 C1 113.87(7) yes
N2 C3 C4 111.00(7) ?
N2 C3 C5 109.26(6) yes
C4 C3 C5 110.34(6) ?
N2 C3 H31 108.7(12) ?
C4 C3 H31 108.7(12) ?
C5 C3 H31 108.8(12) ?
O4 C4 C3 110.90(7) ?
O4 C4 H41 108.9(13) ?
C3 C4 H41 110.4(14) ?
O4 C4 H42 110.3(12) ?
C3 C4 H42 111.3(12) ?
H41 C4 H42 104.8(18) ?
O2 C5 O3 126.73(8) ?
O2 C5 C3 118.15(7) yes
O3 C5 C3 115.09(7) yes

loop_
_geom_bond_atom_site_label_1
_geom_bond_atom_site_label_2
_geom_bond_distance
_geom_bond_publ_flag
O1 C2 1.2432(10) yes
O2 C5 1.2585(11) yes
O3 C5 1.2592(10) yes
O4 C4 1.4294(13) yes
O4 H5 .84(2) ?
N1 C1 1.4776(11) yes
N1 H1 .89(2) yes
N1 H2 .93(2) yes
N1 H3 .89(2) yes
N2 C2 1.3305(10) yes
N2 C3 1.4541(10) yes
N2 H4 .80(2) ?
C1 C2 1.5185(11) yes
C1 H11 .93(3) ?
C1 H12 .90(2) ?
C3 C4 1.5345(12) yes
C3 C5 1.5419(11) yes
C3 H31 .983(19) ?
C4 H41 .99(2) ?
C4 H42 1.00(2) ?

loop_
_geom_torsion_atom_site_label_1
_geom_torsion_atom_site_label_2
_geom_torsion_atom_site_label_3
_geom_torsion_atom_site_label_4
_geom_torsion
_geom_torsion_publ_flag
C3 N2 C2 O1 -4.71(12) ?
N1 C1 C2 O1 -17.86(11) ?
N1 C1 C2 N2 165.21(7) yes
C1 C2 N2 C3 172.12(7) yes
C2 N2 C3 C4 86.35(9) ?
C2 N2 C3 C5 -151.74(7) yes
C5 C3 C4 O4 -60.08(8) ?
N2 C3 C5 O2 -21.73(10) yes
N2 C3 C4 O4 61.19(8) yes
C4 C3 C5 O2 100.57(9) ?
N2 C3 C5 O3 159.82(8) ?
C4 C3 C5 O3 -77.88(9) ?
